data_4133711
loop_
_publ_author_name
'Tanaka, Daiki'
'Kadonaga, Yuichiro'
'Manabe, Yoshiyuki'
'Fukase, Koichi'
'Sasaya, Shota'
'Maruyama, Hikaru'
'Nishimura, Sota'
'Yanagihara, Mayu'
'Konishi, Akihito'
'Yasuda, Makoto'

_publ_section_title
;
 Synthesis of Cage-Shaped Aluminum Aryloxides: Efficient Lewis Acid
 Catalyst for Stereoselective Glycosylation Driven by Flexible Shift of
 Four- to Five-Coordination.
;
_journal_issue 44
_journal_name_full 'Journal of the American Chemical Society'
_journal_page_first 17466
_journal_page_last 17471
_journal_paper_doi 10.1021/jacs.9b08875
_journal_volume 141
_journal_year 2019
_chemical_formula_moiety 'C24 H17 B Br3 N O3 Si'
_chemical_formula_sum 'C24 H17 B Br3 N O3 Si'
_chemical_formula_weight 646.01
_space_group_crystal_system monoclinic
_space_group_IT_number 14
_space_group_name_Hall '-P 2yn'
_space_group_name_H-M_alt 'P 1 21/n 1'
_atom_sites_solution_hydrogens geom
_atom_sites_solution_primary direct
_atom_sites_solution_secondary difmap
_cell_angle_alpha 90.0000
_cell_angle_beta 94.761(3)
_cell_angle_gamma 90.0000
_cell_formula_units_Z 4
_cell_length_a 9.0037(3)
_cell_length_b 17.1885(5)
_cell_length_c 15.0515(5)
_cell_measurement_reflns_used 9444
_cell_measurement_temperature 123
_cell_measurement_theta_max 30.65
_cell_measurement_theta_min 2.38
_cell_volume 2321.33(13)
_computing_cell_refinement 'CrysAlisPro 1.171.39.46e (Rigaku OD, 2018)'
_computing_data_collection 'CrysAlisPro 1.171.39.46e (Rigaku OD, 2018)'
_computing_data_reduction 'CrysAlisPro 1.171.39.46e (Rigaku OD, 2018)'
_computing_molecular_graphics 'CrystalStructure 4.2.5'
_computing_publication_material 'CrystalStructure 4.2.5 (Rigaku, 2017)'
_computing_structure_refinement 'SHELXL97 (Sheldrick, 2008)'
_computing_structure_solution 'SIR92 (Altomare, et al., 1994)'
_diffrn_ambient_temperature 123
_diffrn_detector_area_resol_mean 5.811
_diffrn_measured_fraction_theta_full 0.9990
_diffrn_measured_fraction_theta_max 0.801
_diffrn_measurement_device_type 'Rigaku XtaLAB P200'
_diffrn_measurement_method \w
_diffrn_radiation_type 'Mo K\a'
_diffrn_radiation_wavelength 0.71075
_diffrn_reflns_av_R_equivalents 0.0374
_diffrn_reflns_Laue_measured_fraction_full 0.000
_diffrn_reflns_Laue_measured_fraction_max 0.000
_diffrn_reflns_limit_h_max 11
_diffrn_reflns_limit_h_min -9
_diffrn_reflns_limit_k_max 18
_diffrn_reflns_limit_k_min -24
_diffrn_reflns_limit_l_max 20
_diffrn_reflns_limit_l_min -20
_diffrn_reflns_number 21205
_diffrn_reflns_point_group_measured_fraction_full 0.000
_diffrn_reflns_point_group_measured_fraction_max 0.000
_diffrn_reflns_theta_full 30.940
_diffrn_reflns_theta_max 30.940
_diffrn_reflns_theta_min 2.370
_diffrn_standards_number 0
_exptl_absorpt_coefficient_mu 5.309
_exptl_absorpt_correction_T_max 0.526
_exptl_absorpt_correction_T_min 0.447
_exptl_absorpt_correction_type multi-scan
_exptl_absorpt_process_details
;
CrysAlisPro 1.171.39.46e (Rigaku Oxford Diffraction, 2018)
Empirical absorption correction using spherical harmonics,
 implemented in SCALE3 ABSPACK scaling algorithm.
;
_exptl_crystal_colour translucentintense
_exptl_crystal_density_diffrn 1.848
_exptl_crystal_density_method 'not measured'
_exptl_crystal_description block
_exptl_crystal_F_000 1264.00
_exptl_crystal_size_max 0.224
_exptl_crystal_size_mid 0.171
_exptl_crystal_size_min 0.121
_refine_diff_density_max 0.52
_refine_diff_density_min -0.38
_refine_ls_extinction_method none
_refine_ls_goodness_of_fit_ref 1.019
_refine_ls_hydrogen_treatment constr
_refine_ls_number_parameters 298
_refine_ls_number_reflns 5888
_refine_ls_number_restraints 0
_refine_ls_R_factor_all 0.0430
_refine_ls_R_factor_gt 0.0301
_refine_ls_shift/su_max 0.001
_refine_ls_structure_factor_coef Fsqd
_refine_ls_weighting_details 'w = 1/[\s^2^(Fo^2^)+(0.0199P)^2^+1.8756P] where P=(Fo^2^+2Fc^2^)/3'
_refine_ls_weighting_scheme calc
_refine_ls_wR_factor_gt 0.0564
_refine_ls_wR_factor_ref 0.0591
_reflns_number_gt 4879
_reflns_number_total 5888
_reflns_threshold_expression F^2^>2.0\s(F^2^)
_cod_data_source_file 1aB_py.cif
_cod_data_source_block xcalibur
_cod_depositor_comments
;
The following automatic conversions were performed:

data name '_atom_site_symetry_multiplicity' was replaced with
'_atom_site_symmetry_multiplicity' as specified in the replacement
file
'/home/saulius/struct/COD-crude-data/automatic-downloads/DataCite-retrospective/ACS/depositions/lib/lists/replacement-tags.lst'.

Automatic conversion script
Id: cif_correct_tags 6909 2019-04-08 15:41:33Z antanas 
;
_cod_database_code 4133711

loop_
_space_group_symop_id
_space_group_symop_operation_xyz
1 +X,+Y,+Z
2 1/2-X,1/2+Y,1/2-Z
3 -X,-Y,-Z
4 -1/2+X,-1/2-Y,-1/2+Z

loop_
_atom_site_label
_atom_site_type_symbol
_atom_site_fract_x
_atom_site_fract_y
_atom_site_fract_z
_atom_site_U_iso_or_equiv
_atom_site_adp_type
_atom_site_occupancy
_atom_site_symmetry_multiplicity
_atom_site_calc_flag
_atom_site_refinement_flags
Br1 Br 0.90214(3) 0.091552(13) 0.524617(16) 0.01806(6) Uani 1 1 d .
Br2 Br 0.33353(3) 0.315716(16) 0.689302(17) 0.02722(7) Uani 1 1 d .
Br3 Br 0.14505(3) 0.071512(13) 0.345104(16) 0.01788(6) Uani 1 1 d .
Si1 Si 0.55536(7) 0.32934(3) 0.34728(4) 0.01284(13) Uani 1 1 d .
O1 O 0.62888(16) 0.17387(8) 0.44591(10) 0.0125(3) Uani 1 1 d .
O2 O 0.51354(17) 0.27061(9) 0.53486(10) 0.0146(3) Uani 1 1 d .
O3 O 0.36311(17) 0.19076(9) 0.42805(10) 0.0137(3) Uani 1 1 d .
N1 N 0.4832(2) 0.13383(11) 0.56723(12) 0.0142(4) Uani 1 1 d .
C1 C 0.5903(3) 0.40450(13) 0.26236(16) 0.0195(5) Uani 1 1 d .
H1A H 0.6645 0.3851 0.2237 0.023 Uiso 1 1 calc R
H1B H 0.6275 0.4521 0.2924 0.023 Uiso 1 1 calc R
H1C H 0.4972 0.4159 0.2263 0.023 Uiso 1 1 calc R
C2 C 0.7504(2) 0.21967(12) 0.43886(14) 0.0124(4) Uani 1 1 d .
C3 C 0.7391(2) 0.29284(13) 0.39800(15) 0.0129(4) Uani 1 1 d .
C4 C 0.8709(3) 0.33565(13) 0.39194(15) 0.0162(5) Uani 1 1 d .
H4 H 0.8653 0.3857 0.3650 0.019 Uiso 1 1 calc R
C5 C 1.0087(3) 0.30687(13) 0.42413(16) 0.0172(5) Uani 1 1 d .
H5 H 1.0960 0.3372 0.4195 0.021 Uiso 1 1 calc R
C6 C 1.0191(2) 0.23388(13) 0.46308(16) 0.0156(5) Uani 1 1 d .
H6 H 1.1132 0.2134 0.4848 0.019 Uiso 1 1 calc R
C7 C 0.8900(2) 0.19114(12) 0.46986(15) 0.0128(4) Uani 1 1 d .
C8 C 0.4320(2) 0.33586(13) 0.51462(16) 0.0155(5) Uani 1 1 d .
C9 C 0.4406(2) 0.37337(13) 0.43291(16) 0.0155(5) Uani 1 1 d .
C10 C 0.3615(3) 0.44309(13) 0.41785(17) 0.0197(5) Uani 1 1 d .
H10 H 0.3670 0.4696 0.3628 0.024 Uiso 1 1 calc R
C11 C 0.2753(3) 0.47443(14) 0.48154(18) 0.0249(6) Uani 1 1 d .
H11 H 0.2229 0.5218 0.4701 0.030 Uiso 1 1 calc R
C12 C 0.2667(3) 0.43599(15) 0.56171(18) 0.0241(6) Uani 1 1 d .
H12 H 0.2067 0.4566 0.6052 0.029 Uiso 1 1 calc R
C13 C 0.3454(3) 0.36733(14) 0.57882(16) 0.0188(5) Uani 1 1 d .
C14 C 0.3618(2) 0.19324(12) 0.33759(15) 0.0120(4) Uani 1 1 d .
C15 C 0.4455(2) 0.24705(12) 0.29180(15) 0.0127(4) Uani 1 1 d .
C16 C 0.4388(2) 0.24243(13) 0.19848(15) 0.0150(5) Uani 1 1 d .
H16 H 0.4980 0.2771 0.1672 0.018 Uiso 1 1 calc R
C17 C 0.3486(3) 0.18893(13) 0.14998(16) 0.0174(5) Uani 1 1 d .
H17 H 0.3482 0.1863 0.0869 0.021 Uiso 1 1 calc R
C18 C 0.2599(3) 0.13968(13) 0.19529(15) 0.0159(5) Uani 1 1 d .
H18 H 0.1937 0.1046 0.1633 0.019 Uiso 1 1 calc R
C19 C 0.2678(2) 0.14175(12) 0.28719(15) 0.0142(4) Uani 1 1 d .
C20 C 0.3986(3) 0.06958(13) 0.55669(17) 0.0192(5) Uani 1 1 d .
H20 H 0.3364 0.0628 0.5031 0.023 Uiso 1 1 calc R
C21 C 0.3999(3) 0.01299(14) 0.62218(17) 0.0244(5) Uani 1 1 d .
H21 H 0.3390 -0.0320 0.6137 0.029 Uiso 1 1 calc R
C22 C 0.4905(3) 0.02258(14) 0.69988(17) 0.0222(5) Uani 1 1 d .
H22 H 0.4938 -0.0160 0.7452 0.027 Uiso 1 1 calc R
C23 C 0.5763(3) 0.08910(15) 0.71089(17) 0.0228(5) Uani 1 1 d .
H23 H 0.6384 0.0973 0.7642 0.027 Uiso 1 1 calc R
C24 C 0.5704(3) 0.14342(15) 0.64321(16) 0.0205(5) Uani 1 1 d .
H24 H 0.6298 0.1890 0.6506 0.025 Uiso 1 1 calc R
B1 B 0.4968(3) 0.19773(14) 0.48745(17) 0.0123(5) Uani 1 1 d .

loop_
_atom_site_aniso_label
_atom_site_aniso_U_11
_atom_site_aniso_U_22
_atom_site_aniso_U_33
_atom_site_aniso_U_23
_atom_site_aniso_U_13
_atom_site_aniso_U_12
Br1 0.01842(12) 0.01556(11) 0.01995(12) 0.00472(9) 0.00009(9) 0.00246(8)
Br2 0.02403(14) 0.03917(16) 0.01927(13) -0.00323(11) 0.00654(10) -0.00358(10)
Br3 0.01848(12) 0.01712(12) 0.01792(12) 0.00095(9) 0.00086(9) -0.00722(8)
Si1 0.0123(3) 0.0120(3) 0.0139(3) 0.0016(2) -0.0011(2) -0.0012(2)
O1 0.0112(8) 0.0111(7) 0.0151(8) 0.0010(6) 0.0008(6) -0.0026(6)
O2 0.0142(8) 0.0146(8) 0.0145(8) -0.0011(6) -0.0020(6) 0.0003(6)
O3 0.0103(8) 0.0190(8) 0.0117(8) 0.0005(6) 0.0006(6) -0.0025(6)
N1 0.0136(10) 0.0151(10) 0.0140(10) 0.0013(7) 0.0020(7) 0.0005(7)
C1 0.0217(13) 0.0152(11) 0.0212(13) 0.0048(9) -0.0014(10) -0.0033(9)
C2 0.0121(11) 0.0150(11) 0.0101(10) -0.0023(8) 0.0019(8) -0.0014(8)
C3 0.0121(11) 0.0153(11) 0.0111(11) -0.0012(8) -0.0001(8) -0.0004(8)
C4 0.0194(12) 0.0134(11) 0.0161(12) 0.0026(9) 0.0029(9) -0.0038(9)
C5 0.0142(12) 0.0192(12) 0.0186(12) -0.0007(9) 0.0031(9) -0.0043(9)
C6 0.0103(11) 0.0192(12) 0.0173(12) -0.0016(9) 0.0007(9) 0.0008(8)
C7 0.0144(11) 0.0112(10) 0.0127(11) -0.0008(8) 0.0003(8) 0.0017(8)
C8 0.0120(11) 0.0141(11) 0.0198(12) -0.0035(9) -0.0031(9) -0.0032(8)
C9 0.0123(11) 0.0137(11) 0.0200(12) -0.0041(9) -0.0018(9) -0.0024(8)
C10 0.0155(12) 0.0152(12) 0.0276(14) -0.0010(10) -0.0029(10) -0.0016(9)
C11 0.0204(13) 0.0175(12) 0.0362(16) -0.0051(11) -0.0015(11) 0.0037(10)
C12 0.0167(13) 0.0240(13) 0.0317(15) -0.0127(11) 0.0025(11) -0.0009(10)
C13 0.0164(12) 0.0227(13) 0.0172(12) -0.0058(9) 0.0010(9) -0.0046(9)
C14 0.0107(11) 0.0128(10) 0.0125(11) 0.0010(8) 0.0002(8) 0.0023(8)
C15 0.0101(11) 0.0118(10) 0.0160(11) 0.0016(8) -0.0007(8) 0.0008(8)
C16 0.0141(12) 0.0137(11) 0.0171(12) 0.0028(9) 0.0014(9) 0.0006(8)
C17 0.0230(13) 0.0176(12) 0.0111(11) -0.0008(9) -0.0009(9) 0.0015(9)
C18 0.0161(12) 0.0146(11) 0.0165(12) -0.0014(9) -0.0030(9) -0.0008(8)
C19 0.0126(11) 0.0116(11) 0.0184(12) 0.0026(9) 0.0014(9) -0.0001(8)
C20 0.0215(13) 0.0180(12) 0.0177(12) 0.0003(9) -0.0001(9) -0.0028(9)
C21 0.0324(15) 0.0168(12) 0.0241(13) 0.0028(10) 0.0032(11) -0.0044(10)
C22 0.0290(14) 0.0200(12) 0.0189(13) 0.0058(10) 0.0091(10) 0.0067(10)
C23 0.0210(13) 0.0320(14) 0.0150(12) 0.0049(10) -0.0010(10) 0.0039(10)
C24 0.0168(12) 0.0266(13) 0.0174(12) 0.0037(10) -0.0013(9) -0.0034(9)
B1 0.0120(12) 0.0147(12) 0.0101(12) 0.0013(9) 0.0006(9) -0.0015(9)

loop_
_atom_type_symbol
_atom_type_description
_atom_type_scat_dispersion_real
_atom_type_scat_dispersion_imag
_atom_type_scat_source
C C 0.0033 0.0016
;
International Tables for Crystallography
(Vol. C, Tables 4.2.6.8 and 6.1.1.4)
;
H H 0.0000 0.0000
;
International Tables for Crystallography
(Vol. C, Table 6.1.1.4)
;
Br Br -0.2901 2.4595
;
International Tables for Crystallography
(Vol. C, Tables 4.2.6.8 and 6.1.1.4)
;
O O 0.0106 0.0060
;
International Tables for Crystallography
(Vol. C, Tables 4.2.6.8 and 6.1.1.4)
;
N N 0.0061 0.0033
;
International Tables for Crystallography
(Vol. C, Tables 4.2.6.8 and 6.1.1.4)
;
Si Si 0.0817 0.0704
;
International Tables for Crystallography
(Vol. C, Tables 4.2.6.8 and 6.1.1.4)
;
B B 0.0013 0.0007
;
International Tables for Crystallography
(Vol. C, Tables 4.2.6.8 and 6.1.1.4)
;

loop_
_geom_angle_atom_site_label_1
_geom_angle_atom_site_label_2
_geom_angle_atom_site_label_3
_geom_angle
C1 Si1 C3 108.58(10)
C1 Si1 C9 109.00(11)
C3 Si1 C9 111.91(10)
C1 Si1 C15 109.23(11)
C3 Si1 C15 110.08(10)
C9 Si1 C15 108.00(10)
C2 O1 B1 124.40(17)
C8 O2 B1 124.91(18)
C14 O3 B1 123.65(17)
C24 N1 C20 119.2(2)
C24 N1 B1 117.87(18)
C20 N1 B1 122.72(19)
Si1 C1 H1A 109.5
Si1 C1 H1B 109.5
H1A C1 H1B 109.5
Si1 C1 H1C 109.5
H1A C1 H1C 109.5
H1B C1 H1C 109.5
O1 C2 C7 118.66(19)
O1 C2 C3 121.65(19)
C7 C2 C3 119.6(2)
C2 C3 C4 117.9(2)
C2 C3 Si1 120.66(16)
C4 C3 Si1 121.37(17)
C5 C4 C3 121.8(2)
C5 C4 H4 119.1
C3 C4 H4 119.1
C6 C5 C4 119.9(2)
C6 C5 H5 120.1
C4 C5 H5 120.1
C5 C6 C7 119.0(2)
C5 C6 H6 120.5
C7 C6 H6 120.5
C6 C7 C2 121.8(2)
C6 C7 Br1 119.42(17)
C2 C7 Br1 118.73(16)
O2 C8 C9 120.6(2)
O2 C8 C13 119.0(2)
C9 C8 C13 120.3(2)
C8 C9 C10 118.2(2)
C8 C9 Si1 119.51(17)
C10 C9 Si1 122.31(19)
C11 C10 C9 121.6(2)
C11 C10 H10 119.2
C9 C10 H10 119.2
C12 C11 C10 119.4(2)
C12 C11 H11 120.3
C10 C11 H11 120.3
C11 C12 C13 120.1(2)
C11 C12 H12 119.9
C13 C12 H12 119.9
C12 C13 C8 120.3(2)
C12 C13 Br2 119.65(18)
C8 C13 Br2 120.01(18)
O3 C14 C19 118.40(19)
O3 C14 C15 123.3(2)
C19 C14 C15 118.2(2)
C16 C15 C14 118.2(2)
C16 C15 Si1 117.67(16)
C14 C15 Si1 124.01(17)
C17 C16 C15 122.5(2)
C17 C16 H16 118.8
C15 C16 H16 118.8
C18 C17 C16 118.8(2)
C18 C17 H17 120.6
C16 C17 H17 120.6
C19 C18 C17 119.7(2)
C19 C18 H18 120.2
C17 C18 H18 120.2
C18 C19 C14 122.5(2)
C18 C19 Br3 117.42(17)
C14 C19 Br3 120.09(17)
N1 C20 C21 121.5(2)
N1 C20 H20 119.3
C21 C20 H20 119.3
C22 C21 C20 119.3(2)
C22 C21 H21 120.3
C20 C21 H21 120.3
C21 C22 C23 119.1(2)
C21 C22 H22 120.5
C23 C22 H22 120.5
C24 C23 C22 119.0(2)
C24 C23 H23 120.5
C22 C23 H23 120.5
N1 C24 C23 122.0(2)
N1 C24 H24 119.0
C23 C24 H24 119.0
O2 B1 O3 115.20(19)
O2 B1 O1 113.80(18)
O3 B1 O1 112.43(19)
O2 B1 N1 103.32(17)
O3 B1 N1 106.78(17)
O1 B1 N1 103.92(17)

loop_
_geom_bond_atom_site_label_1
_geom_bond_atom_site_label_2
_geom_bond_distance
Br1 C7 1.899(2)
Br2 C13 1.896(2)
Br3 C19 1.897(2)
Si1 C1 1.862(2)
Si1 C3 1.872(2)
Si1 C9 1.877(2)
Si1 C15 1.881(2)
O1 C2 1.359(3)
O1 B1 1.448(3)
O2 C8 1.361(3)
O2 B1 1.443(3)
O3 C14 1.361(3)
O3 B1 1.443(3)
N1 C24 1.343(3)
N1 C20 1.343(3)
N1 B1 1.639(3)
C1 H1A 0.9800
C1 H1B 0.9800
C1 H1C 0.9800
C2 C7 1.393(3)
C2 C3 1.400(3)
C3 C4 1.406(3)
C4 C5 1.385(3)
C4 H4 0.9500
C5 C6 1.385(3)
C5 H5 0.9500
C6 C7 1.386(3)
C6 H6 0.9500
C8 C9 1.396(3)
C8 C13 1.400(3)
C9 C10 1.403(3)
C10 C11 1.391(4)
C10 H10 0.9500
C11 C12 1.384(4)
C11 H11 0.9500
C12 C13 1.390(4)
C12 H12 0.9500
C14 C19 1.403(3)
C14 C15 1.409(3)
C15 C16 1.403(3)
C16 C17 1.392(3)
C16 H16 0.9500
C17 C18 1.382(3)
C17 H17 0.9500
C18 C19 1.380(3)
C18 H18 0.9500
C20 C21 1.384(3)
C20 H20 0.9500
C21 C22 1.379(4)
C21 H21 0.9500
C22 C23 1.382(4)
C22 H22 0.9500
C23 C24 1.380(3)
C23 H23 0.9500
C24 H24 0.9500

loop_
_geom_torsion_atom_site_label_1
_geom_torsion_atom_site_label_2
_geom_torsion_atom_site_label_3
_geom_torsion_atom_site_label_4
_geom_torsion
B1 O1 C2 C7 126.9(2)
B1 O1 C2 C3 -55.9(3)
O1 C2 C3 C4 -178.70(19)
C7 C2 C3 C4 -1.5(3)
O1 C2 C3 Si1 -2.3(3)
C7 C2 C3 Si1 174.94(16)
C1 Si1 C3 C2 -157.24(18)
C9 Si1 C3 C2 82.4(2)
C15 Si1 C3 C2 -37.7(2)
C1 Si1 C3 C4 19.1(2)
C9 Si1 C3 C4 -101.28(19)
C15 Si1 C3 C4 138.60(18)
C2 C3 C4 C5 0.7(3)
Si1 C3 C4 C5 -175.71(18)
C3 C4 C5 C6 0.4(4)
C4 C5 C6 C7 -0.6(3)
C5 C6 C7 C2 -0.2(3)
C5 C6 C7 Br1 -179.13(17)
O1 C2 C7 C6 178.57(19)
C3 C2 C7 C6 1.3(3)
O1 C2 C7 Br1 -2.5(3)
C3 C2 C7 Br1 -179.77(16)
B1 O2 C8 C9 -63.5(3)
B1 O2 C8 C13 119.9(2)
O2 C8 C9 C10 -176.0(2)
C13 C8 C9 C10 0.5(3)
O2 C8 C9 Si1 4.3(3)
C13 C8 C9 Si1 -179.17(17)
C1 Si1 C9 C8 -163.58(18)
C3 Si1 C9 C8 -43.5(2)
C15 Si1 C9 C8 77.9(2)
C1 Si1 C9 C10 16.8(2)
C3 Si1 C9 C10 136.89(19)
C15 Si1 C9 C10 -101.8(2)
C8 C9 C10 C11 -0.5(3)
Si1 C9 C10 C11 179.10(18)
C9 C10 C11 C12 -0.2(4)
C10 C11 C12 C13 1.0(4)
C11 C12 C13 C8 -1.1(4)
C11 C12 C13 Br2 179.56(19)
O2 C8 C13 C12 176.9(2)
C9 C8 C13 C12 0.3(3)
O2 C8 C13 Br2 -3.8(3)
C9 C8 C13 Br2 179.66(17)
B1 O3 C14 C19 139.7(2)
B1 O3 C14 C15 -43.0(3)
O3 C14 C15 C16 178.06(19)
C19 C14 C15 C16 -4.7(3)
O3 C14 C15 Si1 -6.4(3)
C19 C14 C15 Si1 170.84(16)
C1 Si1 C15 C16 15.7(2)
C3 Si1 C15 C16 -103.43(18)
C9 Si1 C15 C16 134.11(18)
C1 Si1 C15 C14 -159.82(18)
C3 Si1 C15 C14 81.0(2)
C9 Si1 C15 C14 -41.4(2)
C14 C15 C16 C17 2.5(3)
Si1 C15 C16 C17 -173.28(18)
C15 C16 C17 C18 1.5(3)
C16 C17 C18 C19 -3.2(3)
C17 C18 C19 C14 1.0(3)
C17 C18 C19 Br3 -179.09(17)
O3 C14 C19 C18 -179.5(2)
C15 C14 C19 C18 3.0(3)
O3 C14 C19 Br3 0.6(3)
C15 C14 C19 Br3 -176.87(16)
C24 N1 C20 C21 -0.3(3)
B1 N1 C20 C21 173.8(2)
N1 C20 C21 C22 -0.3(4)
C20 C21 C22 C23 0.9(4)
C21 C22 C23 C24 -0.9(4)
C20 N1 C24 C23 0.2(3)
B1 N1 C24 C23 -174.2(2)
C22 C23 C24 N1 0.4(4)
C8 O2 B1 O3 -13.9(3)
C8 O2 B1 O1 118.1(2)
C8 O2 B1 N1 -129.9(2)
C14 O3 B1 O2 107.2(2)
C14 O3 B1 O1 -25.3(3)
C14 O3 B1 N1 -138.69(18)
C2 O1 B1 O2 -9.9(3)
C2 O1 B1 O3 123.4(2)
C2 O1 B1 N1 -121.5(2)
C24 N1 B1 O2 -39.4(2)
C20 N1 B1 O2 146.4(2)
C24 N1 B1 O3 -161.25(19)
C20 N1 B1 O3 24.5(3)
C24 N1 B1 O1 79.7(2)
C20 N1 B1 O1 -94.5(2)
